data_4110228
loop_
_publ_author_name
'Matthew J. Horner'
'K. Travis Holman'
'Michael D. Ward'

_publ_section_title
;
 Architectural Diversity and Elastic Networks in Hydrogen-Bonded Host
 Frameworks: From Molecular Jaws to Cylinders
;
_journal_name_full 'Journal of the American Chemical Society'
_journal_page_first 14640
_journal_page_last 14660
_journal_paper_doi 10.1021/ja0741574
_journal_volume 129
_journal_year 2007
_chemical_formula_sum 'C16 H22 I N3 O4 S'
_chemical_formula_weight 479.33
_chemical_name_common 'guanidinium sulfonate clathrate'
_chemical_name_systematic
; 
 ? 
;
_space_group_IT_number 19
_symmetry_cell_setting orthorhombic
_symmetry_space_group_name_Hall 'P 2ac 2ab'
_symmetry_space_group_name_H-M 'P 21 21 21'
_atom_sites_solution_hydrogens geom
_atom_sites_solution_primary direct
_atom_sites_solution_secondary difmap
_audit_creation_method SHELXL-97
_cell_angle_alpha 90.00
_cell_angle_beta 90.00
_cell_angle_gamma 90.00
_cell_formula_units_Z 4
_cell_length_a 7.5106(4)
_cell_length_b 11.8486(7)
_cell_length_c 22.9872(13)
_cell_measurement_reflns_used 5407
_cell_measurement_temperature 173(2)
_cell_measurement_theta_max 24.25
_cell_measurement_theta_min 2.45
_cell_volume 2045.6(2)
_computing_cell_refinement 'SAINT, Bruker'
_computing_data_collection 'SMART, Bruker (or Siemens)'
_computing_data_reduction 'SAINT, Bruker'
_computing_molecular_graphics 'XSEED, L. Barbour; http://www.xseed.com'
_computing_publication_material CIFTAB
_computing_structure_refinement 'SHELXL-97 (Sheldrick, 1997)'
_computing_structure_solution 'SHELXS-97 (Sheldrick, 1990)'
_diffrn_ambient_temperature 173(2)
_diffrn_measured_fraction_theta_full 1.000
_diffrn_measured_fraction_theta_max 1.000
_diffrn_measurement_device_type 'SMART platform CCD, Bruker (or Siemens)'
_diffrn_measurement_method 'omega scans'
_diffrn_radiation_monochromator graphite
_diffrn_radiation_source 'fine-focus sealed tube'
_diffrn_radiation_type MoK\a
_diffrn_radiation_wavelength 0.71073
_diffrn_reflns_av_R_equivalents 0.0321
_diffrn_reflns_av_sigmaI/netI 0.0340
_diffrn_reflns_limit_h_max 9
_diffrn_reflns_limit_h_min -9
_diffrn_reflns_limit_k_max 11
_diffrn_reflns_limit_k_min -15
_diffrn_reflns_limit_l_max 24
_diffrn_reflns_limit_l_min -29
_diffrn_reflns_number 12836
_diffrn_reflns_theta_full 26.99
_diffrn_reflns_theta_max 26.99
_diffrn_reflns_theta_min 1.77
_exptl_absorpt_coefficient_mu 1.691
_exptl_absorpt_correction_T_max 0.8228
_exptl_absorpt_correction_T_min 0.5101
_exptl_absorpt_correction_type multi-scan
_exptl_absorpt_process_details 'SADABS, G. Sheldrick (1999)'
_exptl_crystal_colour colorless
_exptl_crystal_density_diffrn 1.556
_exptl_crystal_description plate
_exptl_crystal_F_000 960
_exptl_crystal_size_max 0.46
_exptl_crystal_size_mid 0.21
_exptl_crystal_size_min 0.12
_refine_diff_density_max 0.749
_refine_diff_density_min -0.732
_refine_diff_density_rms 0.080
_refine_ls_abs_structure_details 'Flack H D (1983), Acta Cryst. A39, 876-881'
_refine_ls_abs_structure_Flack -0.08(3)
_refine_ls_extinction_coef 0.0027(6)
_refine_ls_extinction_expression Fc^*^=kFc[1+0.001xFc^2^\l^3^/sin(2\q)]^-1/4^
_refine_ls_extinction_method SHELXL
_refine_ls_goodness_of_fit_ref 1.087
_refine_ls_hydrogen_treatment mixed
_refine_ls_matrix_type full
_refine_ls_number_parameters 240
_refine_ls_number_reflns 4465
_refine_ls_number_restraints 0
_refine_ls_restrained_S_all 1.087
_refine_ls_R_factor_all 0.0654
_refine_ls_R_factor_gt 0.0423
_refine_ls_shift/su_max 0.017
_refine_ls_shift/su_mean 0.001
_refine_ls_structure_factor_coef Fsqd
_refine_ls_weighting_details 'calc w=1/[\s^2^(Fo^2^)+(0.0672P)^2^+0.1331P] where P=(Fo^2^+2Fc^2^)/3'
_refine_ls_weighting_scheme calc
_refine_ls_wR_factor_gt 0.1100
_refine_ls_wR_factor_ref 0.1212
_reflns_number_gt 3132
_reflns_number_total 4465
_reflns_threshold_expression >2sigma(I)
_cod_data_source_file ja0741574si20070910_040750_27.cif
_cod_data_source_block G4IBS_3,4-dimethylanisole
_cod_database_code 4110228

loop_
_symmetry_equiv_pos_as_xyz
'x, y, z'
'-x+1/2, -y, z+1/2'
'x+1/2, -y+1/2, -z'
'-x, y+1/2, -z+1/2'

loop_
_atom_site_label
_atom_site_type_symbol
_atom_site_fract_x
_atom_site_fract_y
_atom_site_fract_z
_atom_site_U_iso_or_equiv
_atom_site_adp_type
_atom_site_occupancy
_atom_site_symmetry_multiplicity
_atom_site_calc_flag
_atom_site_refinement_flags
_atom_site_disorder_assembly
_atom_site_disorder_group
I1 I 0.13845(5) 0.61926(4) 0.091003(17) 0.07105(18) Uani 1 1 d . . .
S1 S 0.24473(15) 0.64173(10) -0.19456(6) 0.0452(3) Uani 1 1 d . . .
O1 O 0.4073(4) 0.5812(3) -0.20776(15) 0.0491(8) Uani 1 1 d . . .
N1 N 0.0970(5) 0.3496(4) -0.2490(2) 0.0543(11) Uani 1 1 d . . .
H1A H -0.0037 0.3122 -0.2526 0.065 Uiso 1 1 calc R . .
H1B H 0.0961 0.4203 -0.2373 0.065 Uiso 1 1 calc R . .
C1 C 0.2213(5) 0.6372(4) -0.1180(2) 0.0439(10) Uani 1 1 d . . .
O2 O 0.0882(4) 0.5849(3) -0.21918(16) 0.0522(9) Uani 1 1 d . . .
N2 N 0.4014(5) 0.3573(4) -0.25848(19) 0.0488(10) Uani 1 1 d . . .
H2A H 0.5028 0.3253 -0.2682 0.059 Uiso 1 1 calc R . .
H2B H 0.3999 0.4280 -0.2467 0.059 Uiso 1 1 calc R . .
C2 C 0.2704(7) 0.5410(4) -0.0881(3) 0.0525(12) Uani 1 1 d . . .
H2 H 0.3206 0.4790 -0.1086 0.063 Uiso 1 1 calc R . .
O3 O 0.2510(5) 0.7601(3) -0.21140(15) 0.0509(9) Uani 1 1 d . . .
N3 N 0.2536(6) 0.1930(3) -0.27916(18) 0.0485(10) Uani 1 1 d . . .
H3A H 0.3551 0.1612 -0.2889 0.058 Uiso 1 1 calc R . .
H3B H 0.1538 0.1543 -0.2812 0.058 Uiso 1 1 calc R . .
C3 C 0.2469(8) 0.5345(4) -0.0286(3) 0.0561(13) Uani 1 1 d . . .
H3 H 0.2817 0.4687 -0.0080 0.067 Uiso 1 1 calc R . .
C4 C 0.1719(6) 0.6250(5) 0.0006(2) 0.0518(12) Uani 1 1 d . . .
C5 C 0.1202(8) 0.7218(4) -0.0298(2) 0.0536(13) Uani 1 1 d . . .
H5 H 0.0690 0.7835 -0.0094 0.064 Uiso 1 1 calc R . .
C6 C 0.1430(7) 0.7283(4) -0.0891(2) 0.0498(11) Uani 1 1 d . . .
H6 H 0.1063 0.7935 -0.1100 0.060 Uiso 1 1 calc R . .
C7 C 0.2508(7) 0.2992(4) -0.2615(2) 0.0456(11) Uani 1 1 d . . .
O1A O 0.6794(8) 0.4896(5) 0.0928(3) 0.071(2) Uani 0.745(10) 1 d P A 1
C1A C 0.6119(7) 0.3084(4) -0.0608(2) 0.0534(13) Uani 1 1 d . A 1
C2A C 0.7032(7) 0.4110(5) -0.0636(3) 0.0595(15) Uani 1 1 d . A 1
C3A C 0.7241(8) 0.4717(5) -0.0105(4) 0.073(2) Uani 1 1 d . A 1
H3A1 H 0.7837 0.5424 -0.0107 0.088 Uiso 1 1 calc R A 1
C4A C 0.6589(9) 0.4293(7) 0.0414(3) 0.0715(18) Uani 1 1 d . A 1
C5A C 0.5709(9) 0.3298(7) 0.0422(3) 0.0749(19) Uani 1 1 d . A 1
H5A H 0.5257 0.3002 0.0776 0.090 Uiso 1 1 calc R A 1
C6A C 0.5486(8) 0.2735(5) -0.0077(3) 0.0640(15) Uani 1 1 d . A 1
H6A H 0.4843 0.2045 -0.0063 0.077 Uiso 1 1 calc R A 1
C7A C 0.5802(10) 0.2389(6) -0.1144(3) 0.082(2) Uani 1 1 d . A 1
H7A1 H 0.5093 0.1723 -0.1043 0.122 Uiso 1 1 calc R A 1
H7A2 H 0.6947 0.2150 -0.1307 0.122 Uiso 1 1 calc R A 1
H7A3 H 0.5158 0.2842 -0.1433 0.122 Uiso 1 1 calc R A 1
C8A C 0.7760(10) 0.4568(7) -0.1195(4) 0.096(3) Uani 1 1 d . A 1
H8A1 H 0.8697 0.4066 -0.1340 0.144 Uiso 1 1 calc R A 1
H8A2 H 0.8258 0.5321 -0.1128 0.144 Uiso 1 1 calc R A 1
H8A3 H 0.6802 0.4617 -0.1484 0.144 Uiso 1 1 calc R A 1
C9A C 0.6157(18) 0.4426(10) 0.1459(4) 0.074(3) Uani 0.745(10) 1 d P A 1
H9A1 H 0.4852 0.4420 0.1457 0.112 Uiso 0.745(10) 1 calc PR A 1
H9A2 H 0.6582 0.4882 0.1787 0.112 Uiso 0.745(10) 1 calc PR A 1
H9A3 H 0.6599 0.3652 0.1500 0.112 Uiso 0.745(10) 1 calc PR A 1
O1B O 0.537(2) 0.3316(12) 0.0961(8) 0.066(5) Uiso 0.255(10) 1 d P A 2
C9B C 0.552(5) 0.403(3) 0.1454(17) 0.083(12) Uiso 0.255(10) 1 d P A 2
H9B1 H 0.6758 0.4045 0.1585 0.125 Uiso 0.255(10) 1 calc PR A 2
H9B2 H 0.4761 0.3737 0.1768 0.125 Uiso 0.255(10) 1 calc PR A 2
H9B3 H 0.5134 0.4793 0.1351 0.125 Uiso 0.255(10) 1 calc PR A 2

loop_
_atom_site_aniso_label
_atom_site_aniso_U_11
_atom_site_aniso_U_22
_atom_site_aniso_U_33
_atom_site_aniso_U_23
_atom_site_aniso_U_13
_atom_site_aniso_U_12
I1 0.0640(2) 0.0956(3) 0.0535(2) -0.0044(2) -0.00220(19) -0.0072(2)
S1 0.0349(5) 0.0461(6) 0.0545(7) -0.0020(5) -0.0004(5) 0.0002(5)
O1 0.0368(17) 0.0522(19) 0.058(2) -0.0044(15) 0.0077(15) 0.0046(14)
N1 0.039(2) 0.054(3) 0.070(3) -0.013(2) 0.0058(18) -0.0004(18)
C1 0.029(2) 0.043(3) 0.060(3) -0.005(2) 0.003(2) 0.000(2)
O2 0.0347(16) 0.060(2) 0.063(2) -0.0091(17) -0.0071(15) -0.0004(14)
N2 0.039(2) 0.046(2) 0.061(3) -0.0067(18) 0.0018(18) -0.0013(18)
C2 0.045(3) 0.048(3) 0.065(3) -0.003(3) -0.004(3) 0.011(2)
O3 0.0436(18) 0.0415(18) 0.068(2) 0.0025(15) 0.0054(17) 0.0006(15)
N3 0.039(2) 0.046(2) 0.060(3) -0.0093(18) 0.004(2) -0.0022(19)
C3 0.049(3) 0.052(3) 0.067(4) 0.008(2) -0.003(3) 0.008(3)
C4 0.044(2) 0.053(3) 0.058(3) -0.003(3) 0.002(2) -0.006(3)
C5 0.052(3) 0.050(3) 0.059(3) -0.011(2) 0.004(3) 0.005(3)
C6 0.048(2) 0.045(2) 0.057(3) 0.000(2) 0.003(3) 0.002(2)
C7 0.039(3) 0.055(3) 0.043(3) -0.005(2) 0.001(2) 0.001(2)
O1A 0.073(4) 0.068(3) 0.072(4) -0.009(3) -0.005(3) 0.006(3)
C1A 0.051(3) 0.052(3) 0.058(3) 0.009(2) -0.009(3) 0.000(2)
C2A 0.046(3) 0.059(4) 0.073(4) 0.021(3) -0.008(3) 0.003(2)
C3A 0.039(3) 0.044(3) 0.136(7) -0.005(3) -0.025(4) 0.009(2)
C4A 0.062(4) 0.089(5) 0.063(4) -0.006(3) -0.007(3) 0.027(4)
C5A 0.062(4) 0.105(5) 0.058(4) 0.009(4) 0.003(3) 0.008(4)
C6A 0.054(3) 0.065(4) 0.073(4) 0.016(3) -0.007(3) 0.000(3)
C7A 0.082(5) 0.090(5) 0.073(4) -0.015(4) -0.021(4) 0.006(4)
C8A 0.062(4) 0.114(6) 0.111(6) 0.057(5) 0.004(4) 0.009(4)
C9A 0.093(8) 0.078(7) 0.053(5) -0.003(4) 0.002(5) 0.007(7)

loop_
_atom_type_symbol
_atom_type_description
_atom_type_scat_dispersion_real
_atom_type_scat_dispersion_imag
_atom_type_scat_source
C C 0.0033 0.0016 'International Tables Vol C Tables 4.2.6.8 and 6.1.1.4'
H H 0.0000 0.0000 'International Tables Vol C Tables 4.2.6.8 and 6.1.1.4'
N N 0.0061 0.0033 'International Tables Vol C Tables 4.2.6.8 and 6.1.1.4'
O O 0.0106 0.0060 'International Tables Vol C Tables 4.2.6.8 and 6.1.1.4'
S S 0.1246 0.1234 'International Tables Vol C Tables 4.2.6.8 and 6.1.1.4'
I I -0.4742 1.8119 'International Tables Vol C Tables 4.2.6.8 and 6.1.1.4'

loop_
_geom_angle_atom_site_label_1
_geom_angle_atom_site_label_2
_geom_angle_atom_site_label_3
_geom_angle
O1 S1 O3 113.2(2)
O1 S1 O2 111.54(19)
O3 S1 O2 111.4(2)
O1 S1 C1 106.1(2)
O3 S1 C1 107.2(2)
O2 S1 C1 106.9(2)
C2 C1 C6 120.9(5)
C2 C1 S1 119.5(4)
C6 C1 S1 119.5(4)
C3 C2 C1 120.3(5)
C2 C3 C4 119.3(5)
C3 C4 C5 120.4(5)
C3 C4 I1 120.3(4)
C5 C4 I1 119.3(4)
C6 C5 C4 120.5(5)
C5 C6 C1 118.7(5)
N3 C7 N2 119.8(5)
N3 C7 N1 120.4(5)
N2 C7 N1 119.7(4)
C4A O1A C9A 119.4(7)
C6A C1A C2A 118.2(6)
C6A C1A C7A 120.6(6)
C2A C1A C7A 121.1(6)
C1A C2A C3A 117.0(6)
C1A C2A C8A 122.3(6)
C3A C2A C8A 120.7(6)
C4A C3A C2A 121.1(6)
C5A C4A C3A 120.0(6)
C5A C4A O1A 119.5(7)
C3A C4A O1A 120.5(7)
C6A C5A C4A 119.0(6)
C5A C6A C1A 124.6(6)

loop_
_geom_bond_atom_site_label_1
_geom_bond_atom_site_label_2
_geom_bond_distance
I1 C4 2.095(5)
S1 O1 1.448(3)
S1 O3 1.456(4)
S1 O2 1.468(3)
S1 C1 1.770(5)
N1 C7 1.331(7)
C1 C2 1.382(7)
C1 C6 1.397(7)
N2 C7 1.326(6)
C2 C3 1.381(8)
N3 C7 1.321(6)
C3 C4 1.385(8)
C4 C5 1.398(8)
C5 C6 1.375(7)
O1A C4A 1.389(9)
O1A C9A 1.425(12)
C1A C6A 1.374(8)
C1A C2A 1.397(8)
C1A C7A 1.502(8)
C2A C3A 1.426(10)
C2A C8A 1.500(9)
C3A C4A 1.384(10)
C4A C5A 1.352(11)
C5A C6A 1.336(10)
O1B C9B 1.42(4)
